data_4305311
loop_
_publ_author_name
'Sankaranarayanapillai Sarish'
'Sharanappa Nembenna'
'Selvarajan Nagendran'
'Herbert W. Roesky'
'Aritra Pal'
'Regine Herbst-Irmer'
'Arne Ringe'
'J\"org Magull'

_publ_section_title
;
A Reactivity Change of a Strontium Monohydroxide by Umpolung to an Acid
;
_journal_name_full 'Inorganic Chemistry'
_journal_page_first 5971
_journal_page_last 5977
_journal_paper_doi 10.1021/ic800284u
_journal_volume 47
_journal_year 2008
_chemical_formula_sum 'C90 H110 N4 O4 Sr2'
_chemical_formula_weight 1487.06
_chemical_name_systematic
; 
 ? 
;
_space_group_IT_number 2
_symmetry_cell_setting triclinic
_symmetry_space_group_name_Hall '-P 1'
_symmetry_space_group_name_H-M 'P -1'
_atom_sites_solution_hydrogens geom
_atom_sites_solution_primary direct
_atom_sites_solution_secondary difmap
_audit_creation_method SHELXL-97
_cell_angle_alpha 94.260(10)
_cell_angle_beta 110.540(10)
_cell_angle_gamma 116.630(10)
_cell_formula_units_Z 1
_cell_length_a 12.8290(10)
_cell_length_b 12.9120(10)
_cell_length_c 15.2050(10)
_cell_measurement_reflns_used 6067
_cell_measurement_temperature 100(2)
_cell_measurement_theta_max 59.076
_cell_measurement_theta_min 3.230
_cell_volume 2026.1(4)
_computing_cell_refinement 'Bruker SAINT (V. 7.12A, Siemens 2003)'
_computing_data_collection 'Proteum (Version 1.40, Bruker 2002)'
_computing_data_reduction 'Bruker SAINT (V. 7.12A, Siemens 2003)'
_computing_molecular_graphics 'Bruker AXS SHELXTL (V. 6.12)'
_computing_publication_material 'SHELXL-97 (Sheldrick, 1997)'
_computing_structure_refinement 'SHELXL-97 (Sheldrick, 1997)'
_computing_structure_solution 'SHELXS-97 (Sheldrick, 1990)'
_diffrn_ambient_temperature 100(2)
_diffrn_detector_area_resol_mean 5.602
_diffrn_measured_fraction_theta_full 0.925
_diffrn_measured_fraction_theta_max 0.925
_diffrn_measurement_device_type 'Bruker three circle diffractometer'
_diffrn_measurement_method 'phi and omega scan'
_diffrn_radiation_monochromator 'mirror system'
_diffrn_radiation_source 'rotating anode'
_diffrn_radiation_type CuK\a
_diffrn_radiation_wavelength 1.54178
_diffrn_reflns_av_R_equivalents 0.0573
_diffrn_reflns_av_sigmaI/netI 0.0550
_diffrn_reflns_limit_h_max 14
_diffrn_reflns_limit_h_min -14
_diffrn_reflns_limit_k_max 13
_diffrn_reflns_limit_k_min -14
_diffrn_reflns_limit_l_max 16
_diffrn_reflns_limit_l_min -16
_diffrn_reflns_number 18352
_diffrn_reflns_theta_full 59.42
_diffrn_reflns_theta_max 59.42
_diffrn_reflns_theta_min 3.23
_diffrn_standards_decay_% 0
_diffrn_standards_interval_count 0
_diffrn_standards_interval_time 0
_diffrn_standards_number 0
_exptl_absorpt_coefficient_mu 2.126
_exptl_absorpt_correction_T_max 0.8155
_exptl_absorpt_correction_T_min 0.7410
_exptl_crystal_density_diffrn 1.219
_exptl_crystal_density_method 'not measured'
_exptl_crystal_description blocks
_exptl_crystal_F_000 786
_exptl_crystal_size_max 0.15
_exptl_crystal_size_mid 0.12
_exptl_crystal_size_min 0.10
_refine_diff_density_max 1.652
_refine_diff_density_min -0.778
_refine_diff_density_rms 0.130
_refine_ls_extinction_method none
_refine_ls_goodness_of_fit_ref 1.093
_refine_ls_hydrogen_treatment mixed
_refine_ls_matrix_type full
_refine_ls_number_parameters 469
_refine_ls_number_reflns 5471
_refine_ls_number_restraints 2
_refine_ls_restrained_S_all 1.092
_refine_ls_R_factor_all 0.0636
_refine_ls_R_factor_gt 0.0510
_refine_ls_shift/su_max 0.001
_refine_ls_shift/su_mean 0.000
_refine_ls_structure_factor_coef Fsqd
_refine_ls_weighting_details 'calc w=1/[\s^2^(Fo^2^)+(0.0972P)^2^+1.3194P] where P=(Fo^2^+2Fc^2^)/3'
_refine_ls_weighting_scheme calc
_refine_ls_wR_factor_gt 0.1394
_refine_ls_wR_factor_ref 0.1503
_reflns_number_gt 4600
_reflns_number_total 5471
_reflns_threshold_expression >2sigma(I)
_cod_data_source_file ic800284u-file002_2.cif
_cod_data_source_block 3
_cod_original_cell_volume 2026.1(3)
_cod_database_code 4305311

loop_
_symmetry_equiv_pos_as_xyz
'x, y, z'
'-x, -y, -z'

loop_
_atom_site_label
_atom_site_type_symbol
_atom_site_fract_x
_atom_site_fract_y
_atom_site_fract_z
_atom_site_U_iso_or_equiv
_atom_site_adp_type
_atom_site_occupancy
_atom_site_symmetry_multiplicity
_atom_site_calc_flag
_atom_site_refinement_flags
_atom_site_disorder_assembly
_atom_site_disorder_group
Sr1 Sr 0.90027(3) 0.94364(3) 0.36503(2) 0.02404(18) Uani 1 1 d . . .
N1 N 0.6585(3) 0.7929(3) 0.2632(2) 0.0233(8) Uani 1 1 d . . .
N2 N 0.8004(3) 1.0603(3) 0.2697(2) 0.0253(8) Uani 1 1 d . . .
O1 O 0.9395(3) 0.8765(3) 0.5063(2) 0.0384(8) Uani 1 1 d D . .
H1 H 0.917(5) 0.810(3) 0.519(4) 0.048(17) Uiso 1 1 d D . .
O2 O 0.9879(3) 0.9056(3) 0.2485(2) 0.0305(7) Uani 1 1 d . . .
C1 C 0.6935(4) 1.0180(4) 0.1887(3) 0.0238(10) Uani 1 1 d . . .
C2 C 0.6654(4) 1.1039(4) 0.1352(3) 0.0296(11) Uani 1 1 d . . .
H2A H 0.7238 1.1866 0.1777 0.044 Uiso 0.50 1 calc PR . .
H2B H 0.5757 1.0825 0.1176 0.044 Uiso 0.50 1 calc PR . .
H2C H 0.6786 1.0980 0.0757 0.044 Uiso 0.50 1 calc PR . .
H2D H 0.5950 1.0581 0.0697 0.044 Uiso 0.50 1 calc PR . .
H2E H 0.7430 1.1623 0.1298 0.044 Uiso 0.50 1 calc PR . .
H2F H 0.6401 1.1468 0.1716 0.044 Uiso 0.50 1 calc PR . .
C3 C 0.5966(4) 0.8944(4) 0.1450(3) 0.0244(10) Uani 1 1 d D . .
H3A H 0.529(3) 0.877(4) 0.0841(18) 0.020(11) Uiso 1 1 d D . .
C4 C 0.5774(4) 0.7926(4) 0.1803(3) 0.0222(9) Uani 1 1 d . . .
C5 C 0.4513(4) 0.6769(4) 0.1165(3) 0.0312(11) Uani 1 1 d . . .
H5A H 0.4361 0.6168 0.1534 0.047 Uiso 0.50 1 calc PR . .
H5B H 0.4565 0.6461 0.0583 0.047 Uiso 0.50 1 calc PR . .
H5C H 0.3801 0.6933 0.0968 0.047 Uiso 0.50 1 calc PR . .
H5D H 0.4123 0.6873 0.0522 0.047 Uiso 0.50 1 calc PR . .
H5E H 0.3920 0.6581 0.1474 0.047 Uiso 0.50 1 calc PR . .
H5F H 0.4684 0.6108 0.1088 0.047 Uiso 0.50 1 calc PR . .
C6 C 0.6218(4) 0.6866(4) 0.2964(3) 0.0251(10) Uani 1 1 d . . .
C7 C 0.6728(4) 0.6116(4) 0.2857(3) 0.0273(10) Uani 1 1 d . . .
C8 C 0.6476(4) 0.5163(4) 0.3285(3) 0.0310(11) Uani 1 1 d . . .
H8A H 0.6826 0.4665 0.3222 0.037 Uiso 1 1 calc R . .
C9 C 0.5732(5) 0.4927(4) 0.3796(3) 0.0357(11) Uani 1 1 d . . .
H9A H 0.5565 0.4270 0.4078 0.043 Uiso 1 1 calc R . .
C10 C 0.5234(4) 0.5662(4) 0.3893(3) 0.0329(11) Uani 1 1 d . . .
H10A H 0.4718 0.5498 0.4242 0.039 Uiso 1 1 calc R . .
C11 C 0.5465(4) 0.6627(4) 0.3496(3) 0.0282(10) Uani 1 1 d . . .
C12 C 0.8789(4) 1.1888(4) 0.3098(3) 0.0241(10) Uani 1 1 d . . .
C13 C 0.8396(4) 1.2509(4) 0.3588(3) 0.0274(10) Uani 1 1 d . . .
C14 C 0.9138(4) 1.3764(4) 0.3921(3) 0.0338(11) Uani 1 1 d . . .
H14A H 0.8867 1.4197 0.4230 0.041 Uiso 1 1 calc R . .
C15 C 1.0262(4) 1.4386(4) 0.3809(3) 0.0367(12) Uani 1 1 d . . .
H15A H 1.0740 1.5242 0.4018 0.044 Uiso 1 1 calc R . .
C16 C 1.0691(4) 1.3769(4) 0.3397(3) 0.0342(12) Uani 1 1 d . . .
H16A H 1.1487 1.4204 0.3352 0.041 Uiso 1 1 calc R . .
C17 C 0.9974(4) 1.2510(4) 0.3042(3) 0.0281(10) Uani 1 1 d . . .
C18 C 1.0003(4) 0.8733(4) 0.1765(3) 0.0267(10) Uani 1 1 d . . .
C19 C 1.1303(4) 0.9018(4) 0.1864(3) 0.0279(10) Uani 1 1 d . . .
C20 C 1.1650(4) 0.9211(4) 0.1095(3) 0.0368(12) Uani 1 1 d . . .
H20A H 1.1048 0.9162 0.0487 0.044 Uiso 1 1 calc R . .
C21 C 1.2866(5) 0.9472(5) 0.1213(4) 0.0454(14) Uani 1 1 d . . .
H21A H 1.3103 0.9616 0.0689 0.054 Uiso 1 1 calc R . .
C22 C 1.3740(5) 0.9524(4) 0.2088(4) 0.0414(13) Uani 1 1 d . . .
H22A H 1.4565 0.9675 0.2158 0.050 Uiso 1 1 calc R . .
C23 C 1.3414(4) 0.9358(4) 0.2862(4) 0.0388(12) Uani 1 1 d . . .
H23A H 1.4021 0.9408 0.3467 0.047 Uiso 1 1 calc R . .
C24 C 1.2209(4) 0.9120(4) 0.2757(3) 0.0330(11) Uani 1 1 d . . .
H24A H 1.1997 0.9026 0.3296 0.040 Uiso 1 1 calc R . .
C25 C 0.8860(4) 0.8046(4) 0.0804(3) 0.0291(10) Uani 1 1 d . . .
C26 C 0.7818(4) 0.8233(4) 0.0579(3) 0.0349(11) Uani 1 1 d . . .
H26A H 0.7852 0.8811 0.1030 0.042 Uiso 1 1 calc R . .
C27 C 0.6735(5) 0.7575(5) -0.0301(4) 0.0414(12) Uani 1 1 d . . .
H27A H 0.6037 0.7722 -0.0462 0.050 Uiso 1 1 calc R . .
C28 C 0.6659(5) 0.6704(4) -0.0951(3) 0.0393(13) Uani 1 1 d . . .
H28A H 0.5909 0.6252 -0.1552 0.047 Uiso 1 1 calc R . .
C29 C 0.7670(4) 0.6495(4) -0.0723(3) 0.0366(12) Uani 1 1 d . . .
H29A H 0.7612 0.5889 -0.1164 0.044 Uiso 1 1 calc R . .
C30 C 0.8772(4) 0.7160(4) 0.0145(3) 0.0330(11) Uani 1 1 d . . .
H30A H 0.9471 0.7015 0.0294 0.040 Uiso 1 1 calc R . .
C70 C 0.7518(4) 0.6294(4) 0.2277(3) 0.0287(10) Uani 1 1 d . . .
H70A H 0.7666 0.7048 0.2074 0.034 Uiso 1 1 calc R . .
C71 C 0.8844(4) 0.6453(5) 0.2896(4) 0.0366(11) Uani 1 1 d . . .
H71A H 0.9283 0.7098 0.3501 0.055 Uiso 1 1 calc R . .
H71B H 0.9366 0.6664 0.2527 0.055 Uiso 1 1 calc R . .
H71C H 0.8729 0.5698 0.3054 0.055 Uiso 1 1 calc R . .
C72 C 0.6792(5) 0.5245(4) 0.1345(3) 0.0388(12) Uani 1 1 d . . .
H72A H 0.5973 0.5185 0.0933 0.058 Uiso 1 1 calc R . .
H72B H 0.6618 0.4490 0.1524 0.058 Uiso 1 1 calc R . .
H72C H 0.7322 0.5392 0.0985 0.058 Uiso 1 1 calc R . .
C110 C 0.4951(4) 0.7439(4) 0.3675(3) 0.0291(10) Uani 1 1 d . . .
H11A H 0.4982 0.7924 0.3192 0.035 Uiso 1 1 calc R . .
C111 C 0.5824(5) 0.8317(4) 0.4700(3) 0.0386(12) Uani 1 1 d . . .
H11B H 0.6712 0.8780 0.4771 0.058 Uiso 1 1 calc R . .
H11C H 0.5802 0.7864 0.5189 0.058 Uiso 1 1 calc R . .
H11D H 0.5518 0.8869 0.4796 0.058 Uiso 1 1 calc R . .
C112 C 0.3554(5) 0.6740(5) 0.3541(4) 0.0384(12) Uani 1 1 d . . .
H11E H 0.3249 0.7302 0.3601 0.058 Uiso 1 1 calc R . .
H11F H 0.3509 0.6310 0.4043 0.058 Uiso 1 1 calc R . .
H11G H 0.3009 0.6158 0.2892 0.058 Uiso 1 1 calc R . .
C130 C 0.7240(4) 1.1823(4) 0.3808(3) 0.0295(10) Uani 1 1 d . . .
H13A H 0.6679 1.1001 0.3335 0.035 Uiso 1 1 calc R . .
C141 C 0.6420(5) 1.2407(4) 0.3707(4) 0.0373(12) Uani 1 1 d . . .
H14B H 0.6118 1.2493 0.3044 0.056 Uiso 1 1 calc R . .
H14C H 0.6940 1.3203 0.4181 0.056 Uiso 1 1 calc R . .
H14D H 0.5675 1.1899 0.3830 0.056 Uiso 1 1 calc R . .
C142 C 0.7711(5) 1.1669(4) 0.4844(3) 0.0359(11) Uani 1 1 d . . .
H14E H 0.8184 1.1238 0.4888 0.054 Uiso 1 1 calc R . .
H14F H 0.6966 1.1206 0.4982 0.054 Uiso 1 1 calc R . .
H14G H 0.8284 1.2464 0.5323 0.054 Uiso 1 1 calc R . .
C170 C 1.0465(4) 1.1845(4) 0.2587(3) 0.0310(11) Uani 1 1 d . . .
H17A H 1.0125 1.1031 0.2707 0.037 Uiso 1 1 calc R . .
C171 C 0.9926(5) 1.1640(5) 0.1486(3) 0.0378(12) Uani 1 1 d . . .
H17B H 0.8982 1.1141 0.1196 0.057 Uiso 1 1 calc R . .
H17C H 1.0275 1.1230 0.1216 0.057 Uiso 1 1 calc R . .
H17D H 1.0173 1.2418 0.1337 0.057 Uiso 1 1 calc R . .
C172 C 1.1940(5) 1.2448(5) 0.3046(4) 0.0423(13) Uani 1 1 d . . .
H17E H 1.2272 1.2615 0.3758 0.063 Uiso 1 1 calc R . .
H17F H 1.2307 1.3206 0.2873 0.063 Uiso 1 1 calc R . .
H17G H 1.2185 1.1910 0.2799 0.063 Uiso 1 1 calc R . .
C201 C 1.0165(6) 0.5033(6) 0.0951(4) 0.0544(15) Uani 1 1 d . . .
H201 H 1.0272 0.5052 0.1604 0.065 Uiso 1 1 calc R . .
C202 C 1.1070(5) 0.5962(6) 0.0762(4) 0.0531(15) Uani 1 1 d . . .
H202 H 1.1806 0.6621 0.1287 0.064 Uiso 1 1 calc R . .
C203 C 1.0910(6) 0.5932(6) -0.0175(5) 0.0558(15) Uani 1 1 d . . .
H203 H 1.1534 0.6574 -0.0301 0.067 Uiso 1 1 calc R . .

loop_
_atom_site_aniso_label
_atom_site_aniso_U_11
_atom_site_aniso_U_22
_atom_site_aniso_U_33
_atom_site_aniso_U_23
_atom_site_aniso_U_13
_atom_site_aniso_U_12
Sr1 0.0256(2) 0.0268(3) 0.0191(2) 0.00522(16) 0.01003(17) 0.01262(19)
N1 0.0302(19) 0.021(2) 0.0217(18) 0.0089(14) 0.0124(15) 0.0140(16)
N2 0.0266(18) 0.024(2) 0.0222(18) 0.0027(15) 0.0118(15) 0.0103(16)
O1 0.0449(19) 0.030(2) 0.0212(15) 0.0106(14) 0.0061(14) 0.0096(16)
O2 0.0373(17) 0.0317(18) 0.0294(16) 0.0085(13) 0.0208(13) 0.0181(14)
C1 0.030(2) 0.027(2) 0.021(2) 0.0085(17) 0.0158(18) 0.015(2)
C2 0.030(2) 0.029(3) 0.024(2) 0.0083(18) 0.0097(18) 0.012(2)
C3 0.025(2) 0.028(3) 0.019(2) 0.0047(17) 0.0093(17) 0.0120(19)
C4 0.027(2) 0.021(2) 0.022(2) 0.0062(17) 0.0151(18) 0.0113(18)
C5 0.029(2) 0.029(3) 0.030(2) 0.0079(19) 0.0107(19) 0.013(2)
C6 0.026(2) 0.025(2) 0.019(2) 0.0038(17) 0.0069(17) 0.0110(19)
C7 0.029(2) 0.026(3) 0.022(2) 0.0046(18) 0.0126(18) 0.010(2)
C8 0.038(3) 0.032(3) 0.032(2) 0.013(2) 0.017(2) 0.022(2)
C9 0.050(3) 0.033(3) 0.033(2) 0.017(2) 0.024(2) 0.022(2)
C10 0.041(3) 0.034(3) 0.033(2) 0.013(2) 0.025(2) 0.019(2)
C11 0.031(2) 0.027(3) 0.024(2) 0.0068(18) 0.0138(18) 0.012(2)
C12 0.029(2) 0.023(2) 0.018(2) 0.0095(17) 0.0091(17) 0.0122(19)
C13 0.030(2) 0.027(3) 0.023(2) 0.0073(18) 0.0112(18) 0.013(2)
C14 0.040(3) 0.027(3) 0.029(2) 0.003(2) 0.016(2) 0.014(2)
C15 0.039(3) 0.021(3) 0.037(3) 0.0038(19) 0.017(2) 0.005(2)
C16 0.032(2) 0.031(3) 0.030(2) 0.008(2) 0.015(2) 0.008(2)
C17 0.030(2) 0.028(3) 0.022(2) 0.0072(18) 0.0114(18) 0.011(2)
C18 0.035(2) 0.022(2) 0.029(2) 0.0125(18) 0.0190(19) 0.015(2)
C19 0.033(2) 0.025(2) 0.028(2) 0.0058(18) 0.0160(19) 0.014(2)
C20 0.033(3) 0.043(3) 0.028(2) 0.001(2) 0.015(2) 0.014(2)
C21 0.035(3) 0.054(3) 0.039(3) -0.002(2) 0.023(2) 0.013(2)
C22 0.029(2) 0.038(3) 0.046(3) -0.002(2) 0.015(2) 0.011(2)
C23 0.033(3) 0.034(3) 0.040(3) 0.003(2) 0.008(2) 0.016(2)
C24 0.037(3) 0.032(3) 0.030(2) 0.0084(19) 0.015(2) 0.016(2)
C25 0.028(2) 0.030(3) 0.030(2) 0.0108(19) 0.0186(19) 0.011(2)
C26 0.036(3) 0.037(3) 0.034(2) 0.011(2) 0.019(2) 0.017(2)
C27 0.035(3) 0.052(3) 0.043(3) 0.022(2) 0.020(2) 0.023(2)
C28 0.033(3) 0.043(3) 0.032(2) 0.011(2) 0.016(2) 0.009(2)
C29 0.036(3) 0.036(3) 0.032(2) 0.005(2) 0.020(2) 0.010(2)
C30 0.031(2) 0.037(3) 0.031(2) 0.011(2) 0.019(2) 0.013(2)
C70 0.031(2) 0.028(3) 0.029(2) 0.0082(18) 0.0164(19) 0.013(2)
C71 0.036(3) 0.038(3) 0.045(3) 0.019(2) 0.021(2) 0.023(2)
C72 0.043(3) 0.033(3) 0.038(3) 0.004(2) 0.024(2) 0.014(2)
C110 0.036(2) 0.026(2) 0.034(2) 0.0123(19) 0.022(2) 0.017(2)
C111 0.044(3) 0.033(3) 0.044(3) 0.006(2) 0.022(2) 0.021(2)
C112 0.039(3) 0.040(3) 0.043(3) 0.014(2) 0.023(2) 0.021(2)
C130 0.034(2) 0.026(3) 0.027(2) 0.0046(18) 0.0149(19) 0.013(2)
C141 0.038(3) 0.033(3) 0.041(3) 0.007(2) 0.019(2) 0.017(2)
C142 0.042(3) 0.034(3) 0.035(3) 0.013(2) 0.021(2) 0.018(2)
C170 0.032(2) 0.030(3) 0.030(2) 0.0104(19) 0.0169(19) 0.012(2)
C171 0.041(3) 0.042(3) 0.035(3) 0.010(2) 0.023(2) 0.019(2)
C172 0.037(3) 0.049(3) 0.042(3) 0.012(2) 0.019(2) 0.021(2)
C201 0.060(4) 0.073(4) 0.051(3) 0.025(3) 0.026(3) 0.047(4)
C202 0.046(3) 0.059(4) 0.055(3) 0.011(3) 0.014(3) 0.034(3)
C203 0.048(3) 0.065(4) 0.074(4) 0.034(3) 0.032(3) 0.038(3)

loop_
_atom_type_symbol
_atom_type_description
_atom_type_scat_dispersion_real
_atom_type_scat_dispersion_imag
_atom_type_scat_source
C C 0.0181 0.0091 'International Tables Vol C Tables 4.2.6.8 and 6.1.1.4'
H H 0.0000 0.0000 'International Tables Vol C Tables 4.2.6.8 and 6.1.1.4'
N N 0.0311 0.0180 'International Tables Vol C Tables 4.2.6.8 and 6.1.1.4'
O O 0.0492 0.0322 'International Tables Vol C Tables 4.2.6.8 and 6.1.1.4'
Sr Sr -0.3528 1.8200 'International Tables Vol C Tables 4.2.6.8 and 6.1.1.4'

loop_
_geom_angle_atom_site_label_1
_geom_angle_atom_site_label_2
_geom_angle_atom_site_label_3
_geom_angle
_geom_angle_site_symmetry_1
_geom_angle_site_symmetry_3
_geom_angle_publ_flag
O1 Sr1 O1 75.94(13) . 2_776 ?
O1 Sr1 O2 118.48(12) . . ?
O1 Sr1 O2 110.72(11) 2_776 . ?
O1 Sr1 N1 100.94(11) . . ?
O1 Sr1 N1 146.76(12) 2_776 . ?
O2 Sr1 N1 99.92(10) . . ?
O1 Sr1 N2 145.09(12) . . ?
O1 Sr1 N2 90.63(11) 2_776 . ?
O2 Sr1 N2 96.38(10) . . ?
N1 Sr1 N2 72.99(11) . . ?
O1 Sr1 C6 78.70(11) . . ?
O1 Sr1 C6 144.35(11) 2_776 . ?
O2 Sr1 C6 103.25(10) . . ?
N1 Sr1 C6 23.85(11) . . ?
N2 Sr1 C6 96.17(11) . . ?
O1 Sr1 Sr1 38.25(8) . 2_776 ?
O1 Sr1 Sr1 37.69(8) 2_776 2_776 ?
O2 Sr1 Sr1 121.75(7) . 2_776 ?
N1 Sr1 Sr1 130.80(8) . 2_776 ?
N2 Sr1 Sr1 121.59(7) . 2_776 ?
C6 Sr1 Sr1 113.27(7) . 2_776 ?
C4 N1 C6 119.6(3) . . ?
C4 N1 Sr1 129.5(3) . . ?
C6 N1 Sr1 109.7(2) . . ?
C1 N2 C12 117.3(4) . . ?
C1 N2 Sr1 129.0(3) . . ?
C12 N2 Sr1 113.6(2) . . ?
Sr1 O1 Sr1 104.06(13) . 2_776 ?
C18 O2 Sr1 164.9(3) . . ?
N2 C1 C3 125.2(4) . . ?
N2 C1 C2 120.1(4) . . ?
C3 C1 C2 114.7(4) . . ?
C4 C3 C1 131.0(4) . . ?
N1 C4 C3 124.9(4) . . ?
N1 C4 C5 120.0(4) . . ?
C3 C4 C5 115.1(4) . . ?
C11 C6 C7 119.2(4) . . ?
C11 C6 N1 120.4(4) . . ?
C7 C6 N1 120.0(4) . . ?
C11 C6 Sr1 122.5(3) . . ?
C7 C6 Sr1 94.8(2) . . ?
N1 C6 Sr1 46.42(18) . . ?
C8 C7 C6 119.0(4) . . ?
C8 C7 C70 118.6(4) . . ?
C6 C7 C70 122.5(4) . . ?
C9 C8 C7 121.6(4) . . ?
C8 C9 C10 118.9(5) . . ?
C11 C10 C9 122.0(4) . . ?
C10 C11 C6 119.3(4) . . ?
C10 C11 C110 119.3(4) . . ?
C6 C11 C110 121.4(4) . . ?
C17 C12 C13 120.4(4) . . ?
C17 C12 N2 119.7(4) . . ?
C13 C12 N2 119.7(4) . . ?
C14 C13 C12 118.5(4) . . ?
C14 C13 C130 120.6(4) . . ?
C12 C13 C130 120.7(4) . . ?
C15 C14 C13 120.9(4) . . ?
C16 C15 C14 120.2(4) . . ?
C15 C16 C17 121.0(4) . . ?
C16 C17 C12 118.5(4) . . ?
C16 C17 C170 120.2(4) . . ?
C12 C17 C170 121.3(4) . . ?
O2 C18 C19 119.5(4) . . ?
O2 C18 C25 120.5(4) . . ?
C19 C18 C25 120.0(4) . . ?
C20 C19 C24 119.1(4) . . ?
C20 C19 C18 121.8(4) . . ?
C24 C19 C18 119.1(4) . . ?
C21 C20 C19 120.2(5) . . ?
C22 C21 C20 120.3(5) . . ?
C21 C22 C23 119.9(5) . . ?
C24 C23 C22 120.2(5) . . ?
C23 C24 C19 120.3(4) . . ?
C26 C25 C30 119.2(4) . . ?
C26 C25 C18 119.3(4) . . ?
C30 C25 C18 121.4(4) . . ?
C27 C26 C25 119.9(5) . . ?
C26 C27 C28 120.5(5) . . ?
C29 C28 C27 119.9(4) . . ?
C28 C29 C30 120.5(5) . . ?
C29 C30 C25 120.1(5) . . ?
C7 C70 C71 111.8(4) . . ?
C7 C70 C72 111.5(3) . . ?
C71 C70 C72 110.0(4) . . ?
C11 C110 C112 113.1(4) . . ?
C11 C110 C111 109.9(4) . . ?
C112 C110 C111 110.1(4) . . ?
C13 C130 C141 113.9(4) . . ?
C13 C130 C142 109.3(4) . . ?
C141 C130 C142 110.1(4) . . ?
C171 C170 C17 111.2(4) . . ?
C171 C170 C172 110.8(4) . . ?
C17 C170 C172 113.8(4) . . ?
C202 C201 C203 119.5(5) . 2_765 ?
C203 C202 C201 120.0(5) . . ?
C202 C203 C201 120.5(6) . 2_765 ?

loop_
_geom_bond_atom_site_label_1
_geom_bond_atom_site_label_2
_geom_bond_distance
_geom_bond_site_symmetry_2
_geom_bond_publ_flag
Sr1 O1 2.351(3) . ?
Sr1 O1 2.381(3) 2_776 ?
Sr1 O2 2.531(3) . ?
Sr1 N1 2.565(3) . ?
Sr1 N2 2.601(4) . ?
Sr1 C6 3.332(4) . ?
Sr1 Sr1 3.7306(9) 2_776 ?
N1 C4 1.322(5) . ?
N1 C6 1.431(6) . ?
N2 C1 1.319(5) . ?
N2 C12 1.435(5) . ?
O1 Sr1 2.381(3) 2_776 ?
O2 C18 1.229(5) . ?
C1 C3 1.420(6) . ?
C1 C2 1.520(6) . ?
C3 C4 1.409(6) . ?
C4 C5 1.518(6) . ?
C6 C11 1.416(6) . ?
C6 C7 1.418(6) . ?
C7 C8 1.397(6) . ?
C7 C70 1.518(6) . ?
C8 C9 1.379(7) . ?
C9 C10 1.387(7) . ?
C10 C11 1.382(7) . ?
C11 C110 1.521(6) . ?
C12 C17 1.403(6) . ?
C12 C13 1.412(6) . ?
C13 C14 1.394(6) . ?
C13 C130 1.520(6) . ?
C14 C15 1.381(7) . ?
C15 C16 1.376(7) . ?
C16 C17 1.400(6) . ?
C17 C170 1.522(6) . ?
C18 C19 1.485(6) . ?
C18 C25 1.486(6) . ?
C19 C20 1.393(6) . ?
C19 C24 1.393(6) . ?
C20 C21 1.380(7) . ?
C21 C22 1.379(8) . ?
C22 C23 1.381(7) . ?
C23 C24 1.380(7) . ?
C25 C26 1.394(7) . ?
C25 C30 1.401(6) . ?
C26 C27 1.383(7) . ?
C27 C28 1.385(7) . ?
C28 C29 1.375(7) . ?
C29 C30 1.382(6) . ?
C70 C71 1.534(6) . ?
C70 C72 1.539(6) . ?
C110 C112 1.527(6) . ?
C110 C111 1.530(6) . ?
C130 C141 1.521(7) . ?
C130 C142 1.540(6) . ?
C170 C171 1.520(6) . ?
C170 C172 1.531(6) . ?
C201 C202 1.380(9) . ?
C201 C203 1.395(8) 2_765 ?
C202 C203 1.361(8) . ?
C203 C201 1.395(8) 2_765 ?
